data_2209242
loop_
_publ_author_name
'Bauri, A. K.'
'Sabine, Foro'
'Lindner, Hans J.'
'Nayak, S. K.'

_publ_section_title
;
 Hexamethoxyamentoflavone trihydrate
;
_journal_coeditor_code LH2053
_journal_issue 6
_journal_name_full 'Acta Crystallographica Section E'
_journal_page_first o2321
_journal_page_last o2323
_journal_paper_doi 10.1107/S1600536806016539
_journal_volume 62
_journal_year 2006
_chemical_formula_iupac 'C36 H30 O10, 3H2 O'
_chemical_formula_moiety 'C36 H30 O10, 3H2 O'
_chemical_formula_sum 'C36 H36 O13'
_chemical_formula_weight 676.65
_chemical_melting_point 512
_chemical_name_common Hexamethoxyamentoflavone
_chemical_name_systematic
;
5,7,4',5'',7'',4'''-hexamethoxy-3',8''-biflavone trihydrate
;
_space_group_IT_number 2
_symmetry_cell_setting triclinic
_symmetry_space_group_name_Hall '-P 1'
_symmetry_space_group_name_H-M 'P -1'
_atom_sites_solution_hydrogens geom
_atom_sites_solution_primary direct
_atom_sites_solution_secondary difmap
_audit_creation_method SHELXL-97
_cell_angle_alpha 91.950(10)
_cell_angle_beta 91.130(10)
_cell_angle_gamma 102.400(10)
_cell_formula_units_Z 2
_cell_length_a 10.2750(10)
_cell_length_b 11.3980(10)
_cell_length_c 15.0680(10)
_cell_measurement_reflns_used 25
_cell_measurement_temperature 299(2)
_cell_measurement_theta_max 20.55
_cell_measurement_theta_min 3.97
_cell_volume 1721.9(3)
_computing_cell_refinement
;
CAD-4/PC Software
;
_computing_data_collection
;
CAD-4/PC Software (Nonius, 1996)
;
_computing_data_reduction 'REDU4 (Stoe & Cie, 1987)'
_computing_molecular_graphics 'PLATON (Spek, 2003)'
_computing_publication_material SHELXL97
_computing_structure_refinement 'SHELXL97 (Sheldrick, 1997)'
_computing_structure_solution 'SHELXS97 (Sheldrick, 1997)'
_diffrn_ambient_temperature 299(2)
_diffrn_measured_fraction_theta_full 1.000
_diffrn_measured_fraction_theta_max 1.000
_diffrn_measurement_device_type 'Enraf--Nonius CAD-4'
_diffrn_measurement_method \w/2\q
_diffrn_radiation_monochromator graphite
_diffrn_radiation_source 'fine-focus sealed tube'
_diffrn_radiation_type CuK\a
_diffrn_radiation_wavelength 1.54180
_diffrn_reflns_av_R_equivalents 0.0655
_diffrn_reflns_av_sigmaI/netI 0.2821
_diffrn_reflns_limit_h_max 12
_diffrn_reflns_limit_h_min -12
_diffrn_reflns_limit_k_max 2
_diffrn_reflns_limit_k_min -13
_diffrn_reflns_limit_l_max 17
_diffrn_reflns_limit_l_min -17
_diffrn_reflns_number 7441
_diffrn_reflns_theta_full 66.91
_diffrn_reflns_theta_max 66.91
_diffrn_reflns_theta_min 2.94
_diffrn_standards_decay_% 3.0
_diffrn_standards_interval_time 120
_diffrn_standards_number 3
_exptl_absorpt_coefficient_mu 0.838
_exptl_absorpt_correction_type none
_exptl_crystal_colour yellow
_exptl_crystal_density_diffrn 1.305
_exptl_crystal_density_method 'not measured'
_exptl_crystal_description prism
_exptl_crystal_F_000 712
_exptl_crystal_size_max 0.20
_exptl_crystal_size_mid 0.10
_exptl_crystal_size_min 0.03
_refine_diff_density_max 0.514
_refine_diff_density_min -0.314
_refine_ls_extinction_method none
_refine_ls_goodness_of_fit_ref 0.928
_refine_ls_hydrogen_treatment constr
_refine_ls_matrix_type full
_refine_ls_number_parameters 448
_refine_ls_number_reflns 6128
_refine_ls_number_restraints 9
_refine_ls_restrained_S_all 0.932
_refine_ls_R_factor_all 0.3186
_refine_ls_R_factor_gt 0.0873
_refine_ls_shift/su_max 0.008
_refine_ls_shift/su_mean 0.000
_refine_ls_structure_factor_coef Fsqd
_refine_ls_weighting_details 'calc w=1/[\s^2^(Fo^2^)+(0.0995P)^2^] where P=(Fo^2^+2Fc^2^)/3'
_refine_ls_weighting_scheme calc
_refine_ls_wR_factor_gt 0.1836
_refine_ls_wR_factor_ref 0.2689
_reflns_number_gt 1753
_reflns_number_total 6128
_reflns_threshold_expression I>2\s(I)
_cod_data_source_file lh2053.cif
_cod_data_source_block I
_cod_database_code 2209242
_cod_database_fobs_code 2209242

loop_
_symmetry_equiv_pos_as_xyz
'x, y, z'
'-x, -y, -z'

loop_
_atom_site_type_symbol
_atom_site_label
_atom_site_fract_x
_atom_site_fract_y
_atom_site_fract_z
_atom_site_U_iso_or_equiv
_atom_site_adp_type
_atom_site_calc_flag
_atom_site_refinement_flags
_atom_site_occupancy
O O1 0.6677(5) 0.5116(4) 0.2072(3) 0.0469(14) Uani d . 1
O O2 1.0498(5) 0.9368(5) 0.3493(4) 0.0548(15) Uani d . 1
O O3 0.1662(6) 0.6609(5) 0.3580(4) 0.0756(19) Uani d . 1
O O4 0.6614(6) 0.1556(5) 0.1860(4) 0.0724(19) Uani d . 1
O O5 1.0952(5) 0.6358(5) 0.1044(4) 0.0545(15) Uani d . 1
O O6 0.9071(6) 0.2124(5) 0.1212(4) 0.0678(18) Uani d . 1
O O7 0.7052(5) 0.6420(5) 0.0396(4) 0.0581(16) Uani d . 1
O O8 0.9918(6) 1.2739(5) 0.3971(4) 0.0692(19) Uani d . 1
O O9 1.3805(6) 0.9682(7) 0.5750(4) 0.087(2) Uani d . 1
O O10 1.2032(6) 1.3082(5) 0.5120(4) 0.0727(19) Uani d . 1
C C1 0.2585(9) 0.6002(8) 0.3279(5) 0.052(2) Uani d . 1
C C2 0.2413(9) 0.4768(8) 0.3306(6) 0.069(3) Uani d . 1
H H2 0.1647 0.4307 0.3539 0.083 Uiso calc R 1
C C3 0.3398(9) 0.4231(8) 0.2982(6) 0.066(3) Uani d . 1
H H3 0.3280 0.3400 0.2998 0.080 Uiso calc R 1
C C4 0.4567(8) 0.4890(8) 0.2631(5) 0.046(2) Uani d . 1
C C5 0.4662(8) 0.6123(7) 0.2591(5) 0.051(2) Uani d . 1
H H5 0.5408 0.6587 0.2337 0.061 Uiso calc R 1
C C6 0.3718(8) 0.6675(8) 0.2903(5) 0.056(2) Uani d . 1
H H6 0.3824 0.7503 0.2868 0.068 Uiso calc R 1
C C7 0.5607(7) 0.4300(7) 0.2317(5) 0.042(2) Uani d . 1
C C8 0.5567(8) 0.3103(7) 0.2238(5) 0.053(2) Uani d . 1
H H8 0.4796 0.2565 0.2391 0.064 Uiso calc R 1
C C9 0.6679(8) 0.2644(7) 0.1924(5) 0.049(2) Uani d . 1
C C10 0.7848(8) 0.3548(7) 0.1675(5) 0.041(2) Uani d . 1
C C11 0.7802(8) 0.4771(7) 0.1769(5) 0.043(2) Uani d . 1
C C12 0.8804(8) 0.5712(7) 0.1534(5) 0.0381(19) Uani d . 1
C C13 0.9977(8) 0.5416(7) 0.1261(5) 0.045(2) Uani d . 1
C C14 1.0094(8) 0.4215(7) 0.1147(5) 0.045(2) Uani d . 1
H H14 1.0876 0.4035 0.0936 0.054 Uiso calc R 1
C C15 0.9047(9) 0.3316(7) 0.1348(5) 0.051(2) Uani d . 1
C C16 0.8552(7) 0.6956(6) 0.1577(5) 0.0351(18) Uani d . 1
C C17 0.7633(7) 0.7284(7) 0.1019(5) 0.044(2) Uani d . 1
C C18 0.7308(8) 0.8394(7) 0.1099(6) 0.055(2) Uani d . 1
H H18 0.6658 0.8590 0.0729 0.066 Uiso calc R 1
C C19 0.7973(8) 0.9213(7) 0.1747(6) 0.058(2) Uani d . 1
H H19 0.7775 0.9971 0.1798 0.069 Uiso calc R 1
C C20 0.8916(7) 0.8935(7) 0.2314(5) 0.043(2) Uani d . 1
C C21 0.9225(7) 0.7798(6) 0.2221(5) 0.043(2) Uani d . 1
H H21 0.9879 0.7602 0.2588 0.051 Uiso calc R 1
C C22 0.9602(7) 0.9808(7) 0.3002(5) 0.043(2) Uani d . 1
C C23 0.9418(8) 1.0933(7) 0.3160(5) 0.050(2) Uani d . 1
H H23 0.8779 1.1198 0.2822 0.060 Uiso calc R 1
C C24 1.0172(8) 1.1733(8) 0.3827(5) 0.053(2) Uani d . 1
C C25 1.1174(8) 1.1265(7) 0.4301(5) 0.043(2) Uani d . 1
C C26 1.1280(8) 1.0081(8) 0.4143(6) 0.051(2) Uani d . 1
C C27 1.2118(8) 0.9499(8) 0.4574(6) 0.059(2) Uani d . 1
H H27 1.2147 0.8709 0.4419 0.071 Uiso calc R 1
C C28 1.2924(9) 1.0138(10) 0.5253(6) 0.067(3) Uani d . 1
C C29 1.2932(9) 1.1342(10) 0.5433(6) 0.070(3) Uani d . 1
H H29 1.3515 1.1777 0.5866 0.083 Uiso calc R 1
C C30 1.2086(8) 1.1886(8) 0.4976(6) 0.057(2) Uani d . 1
C C31 0.0525(9) 0.5953(9) 0.4014(7) 0.091(3) Uani d . 1
H H31A 0.0011 0.6500 0.4242 0.137 Uiso calc R 1
H H31B 0.0813 0.5529 0.4494 0.137 Uiso calc R 1
H H31C -0.0013 0.5388 0.3596 0.137 Uiso calc R 1
C C32 1.0252(10) 0.1833(8) 0.0864(7) 0.100(4) Uani d . 1
H H32A 1.0147 0.0975 0.0821 0.150 Uiso calc R 1
H H32B 1.1000 0.2173 0.1252 0.150 Uiso calc R 1
H H32C 1.0401 0.2154 0.0285 0.150 Uiso calc R 1
C C33 1.2192(7) 0.6130(8) 0.0733(6) 0.063(3) Uani d . 1
H H33A 1.2794 0.6880 0.0631 0.094 Uiso calc R 1
H H33B 1.2033 0.5653 0.0189 0.094 Uiso calc R 1
H H33C 1.2577 0.5706 0.1172 0.094 Uiso calc R 1
C C34 0.6044(9) 0.6672(9) -0.0183(6) 0.090(4) Uani d . 1
H H34A 0.5727 0.5992 -0.0584 0.135 Uiso calc R 1
H H34B 0.6407 0.7363 -0.0517 0.135 Uiso calc R 1
H H34C 0.5318 0.6828 0.0160 0.135 Uiso calc R 1
C C35 1.3777(11) 0.8434(11) 0.5624(8) 0.113(4) Uani d . 1
H H35A 1.4381 0.8204 0.6045 0.170 Uiso calc R 1
H H35B 1.4039 0.8275 0.5032 0.170 Uiso calc R 1
H H35C 1.2890 0.7980 0.5712 0.170 Uiso calc R 1
C C36 1.2995(9) 1.3771(9) 0.5741(7) 0.104(4) Uani d . 1
H H36A 1.2819 1.4560 0.5828 0.156 Uiso calc R 1
H H36B 1.3873 1.3835 0.5515 0.156 Uiso calc R 1
H H36C 1.2937 1.3380 0.6298 0.156 Uiso calc R 1
O O11 0.3809(10) 0.9122(8) 0.0005(6) 0.188(4) Uani d D 1
H H111 0.3724 0.9558 0.0467 0.226 Uiso d RD 1
H H112 0.4529 0.9477 -0.0231 0.226 Uiso d RD 1
O O12 0.4431(15) 0.9931(13) 0.2560(9) 0.335(9) Uani d D 1
H H121 0.4644 0.9482 0.2949 0.402 Uiso d RD 1
H H122 0.4219 0.9493 0.2083 0.402 Uiso d RD 1
O O13 0.2263(16) 0.970(2) 0.1411(14) 0.499(18) Uani d D 1
H H131 0.2538 0.9088 0.1603 0.599 Uiso d RD 1
H H132 0.1768 0.9413 0.0906 0.599 Uiso d RD 1

loop_
_atom_site_aniso_label
_atom_site_aniso_U_11
_atom_site_aniso_U_22
_atom_site_aniso_U_33
_atom_site_aniso_U_12
_atom_site_aniso_U_13
_atom_site_aniso_U_23
O1 0.052(3) 0.039(3) 0.053(4) 0.017(3) 0.005(3) -0.004(3)
O2 0.065(4) 0.038(3) 0.063(4) 0.015(3) -0.012(3) -0.006(3)
O3 0.065(4) 0.065(4) 0.105(5) 0.030(4) 0.033(4) 0.000(4)
O4 0.073(4) 0.030(4) 0.114(6) 0.010(3) 0.014(4) 0.006(3)
O5 0.056(4) 0.040(4) 0.068(4) 0.012(3) 0.016(3) -0.001(3)
O6 0.086(4) 0.037(4) 0.092(5) 0.035(3) 0.028(4) 0.007(3)
O7 0.075(4) 0.043(4) 0.059(4) 0.023(3) -0.018(3) -0.012(3)
O8 0.085(4) 0.037(4) 0.085(5) 0.016(3) -0.002(4) -0.020(3)
O9 0.070(4) 0.107(6) 0.085(5) 0.028(4) -0.020(4) 0.005(5)
O10 0.068(4) 0.063(4) 0.080(5) 0.004(4) -0.013(4) -0.020(4)
C1 0.058(6) 0.048(6) 0.054(6) 0.020(5) 0.008(5) 0.004(4)
C2 0.060(6) 0.047(6) 0.101(8) 0.006(5) 0.037(5) 0.017(5)
C3 0.071(6) 0.044(6) 0.090(8) 0.023(5) 0.020(5) 0.007(5)
C4 0.040(5) 0.050(6) 0.051(6) 0.016(4) -0.003(4) -0.005(4)
C5 0.048(5) 0.037(5) 0.067(6) 0.008(4) 0.014(4) -0.009(4)
C6 0.065(6) 0.042(5) 0.065(6) 0.017(5) 0.017(5) 0.000(5)
C7 0.037(5) 0.034(5) 0.054(6) 0.004(4) 0.003(4) 0.012(4)
C8 0.053(5) 0.030(5) 0.076(7) 0.008(4) 0.008(5) 0.004(4)
C9 0.058(6) 0.035(5) 0.061(6) 0.026(4) -0.009(4) -0.010(4)
C10 0.047(5) 0.023(4) 0.057(6) 0.016(4) 0.002(4) -0.002(4)
C11 0.050(5) 0.045(5) 0.037(5) 0.020(4) -0.002(4) 0.005(4)
C12 0.042(5) 0.029(4) 0.045(5) 0.015(4) 0.001(4) -0.006(4)
C13 0.048(5) 0.039(5) 0.050(6) 0.013(4) 0.001(4) 0.005(4)
C14 0.045(5) 0.037(5) 0.054(6) 0.013(4) 0.006(4) -0.001(4)
C15 0.069(6) 0.038(5) 0.052(6) 0.028(5) -0.002(5) 0.004(4)
C16 0.037(4) 0.025(4) 0.044(5) 0.006(4) 0.001(4) -0.003(4)
C17 0.044(5) 0.045(5) 0.045(5) 0.014(4) -0.009(4) -0.005(4)
C18 0.059(5) 0.038(5) 0.073(7) 0.022(4) -0.007(5) -0.004(5)
C19 0.067(6) 0.032(5) 0.078(7) 0.022(4) 0.000(5) -0.005(5)
C20 0.049(5) 0.032(5) 0.051(6) 0.014(4) -0.001(4) -0.004(4)
C21 0.042(5) 0.032(5) 0.057(6) 0.012(4) 0.004(4) 0.005(4)
C22 0.047(5) 0.047(5) 0.040(5) 0.019(4) 0.002(4) 0.006(4)
C23 0.054(5) 0.034(5) 0.063(6) 0.010(4) -0.007(4) -0.005(4)
C24 0.056(5) 0.050(6) 0.049(6) 0.004(5) 0.011(4) -0.013(5)
C25 0.047(5) 0.048(5) 0.036(5) 0.012(4) 0.001(4) -0.006(4)
C26 0.045(5) 0.058(6) 0.052(6) 0.016(5) 0.000(4) -0.011(5)
C27 0.064(6) 0.064(6) 0.055(6) 0.026(5) 0.008(5) -0.001(5)
C28 0.056(6) 0.083(8) 0.060(7) 0.013(6) -0.011(5) 0.009(6)
C29 0.059(6) 0.083(8) 0.060(7) 0.005(6) -0.014(5) -0.010(6)
C30 0.052(6) 0.059(6) 0.057(6) 0.005(5) 0.013(5) -0.008(5)
C31 0.077(7) 0.098(9) 0.108(9) 0.034(7) 0.047(6) 0.019(7)
C32 0.120(9) 0.049(6) 0.151(11) 0.054(6) 0.079(8) 0.017(6)
C33 0.039(5) 0.069(7) 0.081(7) 0.012(5) 0.018(5) 0.005(5)
C34 0.092(7) 0.087(8) 0.095(8) 0.037(6) -0.041(6) -0.034(7)
C35 0.114(10) 0.126(12) 0.115(11) 0.055(9) -0.012(8) 0.036(9)
C36 0.088(7) 0.076(8) 0.137(10) 0.008(6) -0.049(7) -0.058(7)
O11 0.249(11) 0.136(9) 0.169(9) 0.019(8) 0.021(8) 0.005(7)
O12 0.40(2) 0.264(16) 0.254(16) -0.128(16) 0.017(15) 0.040(13)
O13 0.289(18) 0.74(4) 0.58(3) 0.28(2) 0.24(2) 0.43(3)

loop_
_atom_type_symbol
_atom_type_description
_atom_type_scat_dispersion_real
_atom_type_scat_dispersion_imag
_atom_type_scat_source
C C 0.0181 0.0091 'International Tables Vol C Tables 4.2.6.8 and 6.1.1.4'
H H 0.0000 0.0000 'International Tables Vol C Tables 4.2.6.8 and 6.1.1.4'
O O 0.0492 0.0322 'International Tables Vol C Tables 4.2.6.8 and 6.1.1.4'

loop_
_geom_angle_atom_site_label_1
_geom_angle_atom_site_label_2
_geom_angle_atom_site_label_3
_geom_angle
C7 O1 C11 121.2(6)
C22 O2 C26 120.5(6)
C1 O3 C31 118.4(7)
C13 O5 C33 119.0(6)
C15 O6 C32 118.1(7)
C17 O7 C34 118.4(6)
C28 O9 C35 117.1(8)
C30 O10 C36 116.6(7)
O3 C1 C2 122.9(8)
O3 C1 C6 117.2(8)
C2 C1 C6 119.9(8)
C3 C2 C1 118.8(8)
C3 C2 H2 120.6
C1 C2 H2 120.6
C2 C3 C4 122.4(8)
C2 C3 H3 118.8
C4 C3 H3 118.8
C5 C4 C3 116.1(7)
C5 C4 C7 122.8(8)
C3 C4 C7 121.1(8)
C6 C5 C4 122.9(8)
C6 C5 H5 118.6
C4 C5 H5 118.6
C5 C6 C1 119.8(8)
C5 C6 H6 120.1
C1 C6 H6 120.1
O1 C7 C8 121.4(7)
O1 C7 C4 110.7(7)
C8 C7 C4 127.9(8)
C7 C8 C9 122.0(8)
C7 C8 H8 119.0
C9 C8 H8 119.0
O4 C9 C8 120.5(8)
O4 C9 C10 123.6(7)
C8 C9 C10 115.9(7)
C11 C10 C15 115.2(8)
C11 C10 C9 118.5(7)
C15 C10 C9 126.2(7)
C12 C11 O1 114.2(7)
C12 C11 C10 124.8(8)
O1 C11 C10 120.9(7)
C11 C12 C13 116.4(7)
C11 C12 C16 118.6(7)
C13 C12 C16 124.9(8)
O5 C13 C12 115.3(7)
O5 C13 C14 122.8(7)
C12 C13 C14 121.7(8)
C15 C14 C13 119.2(8)
C15 C14 H14 120.4
C13 C14 H14 120.4
C14 C15 O6 122.2(7)
C14 C15 C10 122.3(7)
O6 C15 C10 115.4(8)
C17 C16 C21 118.8(7)
C17 C16 C12 121.3(7)
C21 C16 C12 119.8(7)
O7 C17 C16 114.9(7)
O7 C17 C18 123.1(7)
C16 C17 C18 122.0(8)
C17 C18 C19 118.4(8)
C17 C18 H18 120.8
C19 C18 H18 120.8
C20 C19 C18 121.9(8)
C20 C19 H19 119.1
C18 C19 H19 119.1
C19 C20 C21 118.6(8)
C19 C20 C22 121.2(7)
C21 C20 C22 120.2(7)
C16 C21 C20 120.2(7)
C16 C21 H21 119.9
C20 C21 H21 119.9
C23 C22 O2 121.1(8)
C23 C22 C20 126.6(8)
O2 C22 C20 112.4(7)
C22 C23 C24 122.4(8)
C22 C23 H23 118.8
C24 C23 H23 118.8
O8 C24 C23 119.6(8)
O8 C24 C25 125.2(8)
C23 C24 C25 115.2(8)
C26 C25 C30 113.3(8)
C26 C25 C24 120.0(8)
C30 C25 C24 126.6(8)
C27 C26 O2 112.9(8)
C27 C26 C25 126.5(8)
O2 C26 C25 120.6(8)
C26 C27 C28 117.0(9)
C26 C27 H27 121.5
C28 C27 H27 121.5
O9 C28 C27 124.1(10)
O9 C28 C29 115.2(9)
C27 C28 C29 120.6(10)
C30 C29 C28 119.9(9)
C30 C29 H29 120.1
C28 C29 H29 120.1
C29 C30 O10 123.3(9)
C29 C30 C25 122.5(9)
O10 C30 C25 114.3(8)
O3 C31 H31A 109.5
O3 C31 H31B 109.5
H31A C31 H31B 109.5
O3 C31 H31C 109.5
H31A C31 H31C 109.5
H31B C31 H31C 109.5
O6 C32 H32A 109.5
O6 C32 H32B 109.5
H32A C32 H32B 109.5
O6 C32 H32C 109.5
H32A C32 H32C 109.5
H32B C32 H32C 109.5
O5 C33 H33A 109.5
O5 C33 H33B 109.5
H33A C33 H33B 109.5
O5 C33 H33C 109.5
H33A C33 H33C 109.5
H33B C33 H33C 109.5
O7 C34 H34A 109.5
O7 C34 H34B 109.5
H34A C34 H34B 109.5
O7 C34 H34C 109.5
H34A C34 H34C 109.5
H34B C34 H34C 109.5
O9 C35 H35A 109.5
O9 C35 H35B 109.5
H35A C35 H35B 109.5
O9 C35 H35C 109.5
H35A C35 H35C 109.5
H35B C35 H35C 109.5
O10 C36 H36A 109.5
O10 C36 H36B 109.5
H36A C36 H36B 109.5
O10 C36 H36C 109.5
H36A C36 H36C 109.5
H36B C36 H36C 109.5
H111 O11 H112 105.7
H121 O12 H122 106.8
H131 O13 H132 104.4

loop_
_geom_bond_atom_site_label_1
_geom_bond_atom_site_label_2
_geom_bond_distance
O1 C7 1.346(8)
O1 C11 1.380(8)
O2 C22 1.357(8)
O2 C26 1.378(9)
O3 C1 1.364(9)
O3 C31 1.428(9)
O4 C9 1.228(8)
O5 C13 1.356(8)
O5 C33 1.438(8)
O6 C15 1.373(8)
O6 C32 1.430(9)
O7 C17 1.367(8)
O7 C34 1.423(9)
O8 C24 1.243(9)
O9 C28 1.361(10)
O9 C35 1.423(11)
O10 C30 1.386(10)
O10 C36 1.433(9)
C1 C2 1.382(11)
C1 C6 1.391(10)
C2 C3 1.379(10)
C2 H2 0.9300
C3 C4 1.397(10)
C3 H3 0.9300
C4 C5 1.391(10)
C4 C7 1.458(10)
C5 C6 1.349(10)
C5 H5 0.9300
C6 H6 0.9300
C7 C8 1.357(10)
C8 C9 1.437(10)
C8 H8 0.9300
C9 C10 1.469(10)
C10 C11 1.407(10)
C10 C15 1.409(10)
C11 C12 1.379(10)
C12 C13 1.385(9)
C12 C16 1.495(9)
C13 C14 1.405(10)
C14 C15 1.363(10)
C14 H14 0.9300
C16 C17 1.371(9)
C16 C21 1.402(9)
C17 C18 1.379(10)
C18 C19 1.389(10)
C18 H18 0.9300
C19 C20 1.373(10)
C19 H19 0.9300
C20 C21 1.402(9)
C20 C22 1.470(10)
C21 H21 0.9300
C22 C23 1.350(10)
C23 C24 1.430(10)
C23 H23 0.9300
C24 C25 1.445(11)
C25 C26 1.390(10)
C25 C30 1.429(10)
C26 C27 1.361(11)
C27 C28 1.386(11)
C27 H27 0.9300
C28 C29 1.388(12)
C29 C30 1.361(11)
C29 H29 0.9300
C31 H31A 0.9600
C31 H31B 0.9600
C31 H31C 0.9600
C32 H32A 0.9600
C32 H32B 0.9600
C32 H32C 0.9600
C33 H33A 0.9600
C33 H33B 0.9600
C33 H33C 0.9600
C34 H34A 0.9600
C34 H34B 0.9600
C34 H34C 0.9600
C35 H35A 0.9600
C35 H35B 0.9600
C35 H35C 0.9600
C36 H36A 0.9600
C36 H36B 0.9600
C36 H36C 0.9600
O11 H111 0.8574
O11 H112 0.8536
O12 H121 0.8475
O12 H122 0.8579
O13 H131 0.8641
O13 H132 0.9178

loop_
_geom_hbond_atom_site_label_D
_geom_hbond_atom_site_label_H
_geom_hbond_atom_site_label_A
_geom_hbond_site_symmetry_A
_geom_hbond_distance_DH
_geom_hbond_distance_HA
_geom_hbond_distance_DA
_geom_hbond_angle_DHA
O11 H111 O13 . 0.86 2.12 2.82(2) 138.6
O11 H112 O11 2_675 0.85 2.09 2.810(19) 142.2
O12 H121 O9 2_776 0.85 2.53 3.061(16) 121.8
O12 H122 O13 . 0.86 2.29 2.76(2) 113.9

loop_
_geom_torsion_atom_site_label_1
_geom_torsion_atom_site_label_2
_geom_torsion_atom_site_label_3
_geom_torsion_atom_site_label_4
_geom_torsion
C31 O3 C1 C2 5.7(12)
C31 O3 C1 C6 -176.6(8)
O3 C1 C2 C3 179.7(8)
C6 C1 C2 C3 2.0(14)
C1 C2 C3 C4 0.4(15)
C2 C3 C4 C5 -2.7(13)
C2 C3 C4 C7 178.2(9)
C3 C4 C5 C6 2.8(13)
C7 C4 C5 C6 -178.1(8)
C4 C5 C6 C1 -0.6(13)
O3 C1 C6 C5 -179.7(8)
C2 C1 C6 C5 -1.9(13)
C11 O1 C7 C8 -3.1(11)
C11 O1 C7 C4 178.6(6)
C5 C4 C7 O1 5.6(11)
C3 C4 C7 O1 -175.3(7)
C5 C4 C7 C8 -172.5(9)
C3 C4 C7 C8 6.5(13)
O1 C7 C8 C9 2.7(13)
C4 C7 C8 C9 -179.4(8)
C7 C8 C9 O4 179.9(9)
C7 C8 C9 C10 -1.4(12)
O4 C9 C10 C11 179.3(8)
C8 C9 C10 C11 0.6(11)
O4 C9 C10 C15 -1.1(13)
C8 C9 C10 C15 -179.7(8)
C7 O1 C11 C12 179.3(7)
C7 O1 C11 C10 2.4(10)
C15 C10 C11 C12 2.6(12)
C9 C10 C11 C12 -177.7(7)
C15 C10 C11 O1 179.2(7)
C9 C10 C11 O1 -1.1(11)
O1 C11 C12 C13 177.4(6)
C10 C11 C12 C13 -5.9(12)
O1 C11 C12 C16 -3.5(10)
C10 C11 C12 C16 173.2(7)
C33 O5 C13 C12 -178.5(7)
C33 O5 C13 C14 -3.8(11)
C11 C12 C13 O5 -179.3(7)
C16 C12 C13 O5 1.7(11)
C11 C12 C13 C14 6.0(11)
C16 C12 C13 C14 -173.1(8)
O5 C13 C14 C15 -177.4(7)
C12 C13 C14 C15 -3.0(12)
C13 C14 C15 O6 176.8(7)
C13 C14 C15 C10 -0.5(12)
C32 O6 C15 C14 1.3(12)
C32 O6 C15 C10 178.7(8)
C11 C10 C15 C14 0.7(11)
C9 C10 C15 C14 -178.9(8)
C11 C10 C15 O6 -176.7(7)
C9 C10 C15 O6 3.6(12)
C11 C12 C16 C17 -66.5(11)
C13 C12 C16 C17 112.5(9)
C11 C12 C16 C21 111.0(8)
C13 C12 C16 C21 -70.0(11)
C34 O7 C17 C16 177.3(7)
C34 O7 C17 C18 -1.4(12)
C21 C16 C17 O7 178.2(7)
C12 C16 C17 O7 -4.3(11)
C21 C16 C17 C18 -3.1(12)
C12 C16 C17 C18 174.4(8)
O7 C17 C18 C19 -179.0(8)
C16 C17 C18 C19 2.4(13)
C17 C18 C19 C20 -1.4(13)
C18 C19 C20 C21 1.2(13)
C18 C19 C20 C22 -179.4(8)
C17 C16 C21 C20 2.8(11)
C12 C16 C21 C20 -174.8(7)
C19 C20 C21 C16 -1.8(12)
C22 C20 C21 C16 178.7(7)
C26 O2 C22 C23 -2.5(11)
C26 O2 C22 C20 177.0(7)
C19 C20 C22 C23 -0.4(13)
C21 C20 C22 C23 179.1(8)
C19 C20 C22 O2 -179.8(7)
C21 C20 C22 O2 -0.4(10)
O2 C22 C23 C24 1.7(12)
C20 C22 C23 C24 -177.7(8)
C22 C23 C24 O8 -176.6(8)
C22 C23 C24 C25 2.0(12)
O8 C24 C25 C26 173.5(8)
C23 C24 C25 C26 -5.0(12)
O8 C24 C25 C30 -3.5(14)
C23 C24 C25 C30 178.0(8)
C22 O2 C26 C27 179.6(7)
C22 O2 C26 C25 -0.7(11)
C30 C25 C26 C27 1.6(13)
C24 C25 C26 C27 -175.9(8)
C30 C25 C26 O2 -178.1(7)
C24 C25 C26 O2 4.5(13)
O2 C26 C27 C28 -178.6(8)
C25 C26 C27 C28 1.7(14)
C35 O9 C28 C27 -7.4(14)
C35 O9 C28 C29 176.4(9)
C26 C27 C28 O9 179.5(8)
C26 C27 C28 C29 -4.5(14)
O9 C28 C29 C30 -179.7(8)
C27 C28 C29 C30 3.9(15)
C28 C29 C30 O10 179.8(8)
C28 C29 C30 C25 -0.4(14)
C36 O10 C30 C29 4.5(13)
C36 O10 C30 C25 -175.4(8)
C26 C25 C30 C29 -2.2(12)
C24 C25 C30 C29 175.0(9)
C26 C25 C30 O10 177.7(7)
C24 C25 C30 O10 -5.1(12)

loop_
_cod_related_entry_id
_cod_related_entry_database
_cod_related_entry_code
1 ChemSpider 21128143
